data_1572975
loop_
_publ_author_name
'Fu, Shijie'
'Jia, Hao'
'Meng, Xinmiao'
'Wang, Chengyuan'
'Li, Qian'
'Li, Lei'
'Yang, Jiaxiang'
'Niu, Helin'

_publ_section_title
;
 Fine-tuning the molecular conformation and packing structures of
 coumarin-based luminogens to achieve distinct piezochromic properties
 upon mechanical grinding and under hydrostatic pressures.
;
_journal_name_full 'Materials horizons'
_journal_paper_doi 10.1039/d4mh01343c
_journal_year 2024
_chemical_formula_moiety 'C20 H18 N2 O2'
_chemical_formula_sum 'C20 H18 N2 O2'
_chemical_formula_weight 318.36
_space_group_crystal_system monoclinic
_space_group_IT_number 14
_space_group_name_Hall '-P 2ybc'
_space_group_name_H-M_alt 'P 1 21/c 1'
_atom_sites_solution_hydrogens geom
_atom_sites_solution_primary dual
_audit_creation_date 2023-09-01
_audit_creation_method
;
Olex2 1.5
(compiled 2022.04.07 svn.rca3783a0 for OlexSys, GUI svn.r6498)
;
_audit_update_record
;
2024-10-13 deposited with the CCDC.	2024-10-22 downloaded from the CCDC.
;
_cell_angle_alpha 90
_cell_angle_beta 99.297(6)
_cell_angle_gamma 90
_cell_formula_units_Z 4
_cell_length_a 11.4430(8)
_cell_length_b 13.2770(8)
_cell_length_c 10.8931(8)
_cell_measurement_reflns_used 6955
_cell_measurement_temperature 120
_cell_measurement_theta_max 69.96
_cell_measurement_theta_min 5.29
_cell_volume 1633.24(19)
_computing_cell_refinement
;
X-Area Recipe 1.37.0.0 (STOE, 2021)
;
_computing_data_collection
;
X-Area Pilatus3_SV 1.31.175.0 (STOE, 2021)
;
_computing_data_reduction
;
X-Area Integrate 2.5.1.0 (STOE, 2021)
X-Area LANA 2.6.2.0 (STOE, 2021)
;
_computing_molecular_graphics 'Olex2 1.5 (Dolomanov et al., 2009)'
_computing_publication_material
;
STOE & Cie GmbH, X-Area, software package for collecting single-crystal or
multi-domain crystal data on STOE area-detector diffractometers, for image 
processing, for the correction and scaling of reflection intensities and 
for outlier rejection, version 2.0, Darmstadt 2021
;
_computing_structure_refinement 'SHELXL 2018/3 (Sheldrick, 2015)'
_computing_structure_solution 'SHELXT 2014/5 (Sheldrick, 2014)'
_diffrn_ambient_temperature 120
_diffrn_detector Pilatus300K
_diffrn_detector_area_resol_mean 5.81
_diffrn_detector_type 'DECTRIS PILATUS 300K'
_diffrn_measured_fraction_theta_full 0.975
_diffrn_measured_fraction_theta_max 0.959
_diffrn_measurement_details '966 frames, detector distance = 60 mm'
_diffrn_measurement_device 'Eulerian 4-circle diffractometer'
_diffrn_measurement_device_type 'STOE STADIVARI'
_diffrn_measurement_method 'rotation method, \w scans'
_diffrn_radiation_collimation '1.2 mm, 0.6 diameter'
_diffrn_radiation_monochromator 'Graded multilayer mirror'
_diffrn_radiation_polarisn_norm 270
_diffrn_radiation_probe x-ray
_diffrn_radiation_type 'Cu K\a'
_diffrn_radiation_wavelength 1.54186
_diffrn_reflns_av_R_equivalents 0.0197
_diffrn_reflns_av_unetI/netI 0.0232
_diffrn_reflns_Laue_measured_fraction_full 0.975
_diffrn_reflns_Laue_measured_fraction_max 0.959
_diffrn_reflns_limit_h_max 9
_diffrn_reflns_limit_h_min -13
_diffrn_reflns_limit_k_max 6
_diffrn_reflns_limit_k_min -15
_diffrn_reflns_limit_l_max 12
_diffrn_reflns_limit_l_min -13
_diffrn_reflns_number 6618
_diffrn_reflns_point_group_measured_fraction_full 0.975
_diffrn_reflns_point_group_measured_fraction_max 0.959
_diffrn_reflns_theta_full 67.686
_diffrn_reflns_theta_max 69.416
_diffrn_reflns_theta_min 5.294
_diffrn_source 'GeniX 3D HF Cu'
_diffrn_source_current 0.600
_diffrn_source_power 0.030
_diffrn_source_voltage 50
_exptl_absorpt_coefficient_mu 0.677
_exptl_absorpt_correction_T_max 1.0000
_exptl_absorpt_correction_T_min 1.0000
_exptl_absorpt_correction_type multi-scan
_exptl_absorpt_process_details
;
STOE LANA, absorption correction by scaling of reflection intensities.
J. Koziskova, F. Hahn, J. Richter, J. Kozisek, "Comparison of different
absorption corrections on the model structure of tetrakis(\m~2~-acetato)-
diaqua-di-copper(II)", Acta Chimica Slovaca, vol. 9, no. 2, 2016, pp. 136 - 140.
;
_exptl_crystal_colour Orange
_exptl_crystal_density_diffrn 1.295
_exptl_crystal_density_method 'not measured'
_exptl_crystal_description Block
_exptl_crystal_F_000 672
_exptl_crystal_size_max 0.5
_exptl_crystal_size_mid 0.3
_exptl_crystal_size_min 0.1
_refine_diff_density_max 0.156
_refine_diff_density_min -0.242
_refine_diff_density_rms 0.045
_refine_ls_extinction_method none
_refine_ls_goodness_of_fit_ref 1.049
_refine_ls_hydrogen_treatment constr
_refine_ls_matrix_type full
_refine_ls_number_parameters 219
_refine_ls_number_reflns 2935
_refine_ls_number_restraints 0
_refine_ls_restrained_S_all 1.049
_refine_ls_R_factor_all 0.0407
_refine_ls_R_factor_gt 0.0342
_refine_ls_shift/su_max 0.000
_refine_ls_shift/su_mean 0.000
_refine_ls_structure_factor_coef Fsqd
_refine_ls_weighting_details 'w=1/[\s^2^(Fo^2^)+(0.0596P)^2^+0.1484P] where P=(Fo^2^+2Fc^2^)/3'
_refine_ls_weighting_scheme calc
_refine_ls_wR_factor_gt 0.0920
_refine_ls_wR_factor_ref 0.0954
_reflns_Friedel_coverage 0.000
_reflns_number_gt 2475
_reflns_number_total 2935
_reflns_threshold_expression 'I > 2\s(I)'
_cod_data_source_file d4mh01343c2.cif
_cod_data_source_block 1
_cod_original_cell_volume 1633.23(19)
_cod_database_code 1572975
_shelx_shelxl_version_number 2018/3
_shelx_space_group_comment
;
The symmetry employed for this shelxl refinement is uniquely defined
by the following loop, which should always be used as a source of
symmetry information in preference to the above space-group names.
They are only intended as comments.
;
_shelx_estimated_absorpt_t_max 0.935
_shelx_estimated_absorpt_t_min 0.728
_olex2_refinement_description
;
1. Fixed Uiso
 At 1.2 times of:
  All C(H) groups, All C(H,H) groups
 At 1.5 times of:
  All C(H,H,H) groups
2.a Secondary CH2 refined with riding coordinates:
 C00L(H00B,H00F), C00M(H00G,H00J)
2.b Aromatic/amide H refined with riding coordinates:
 C008(H008), C00A(H00A), C00C(H00C), C00D(H00D), C00E(H00E), C00H(H00H),
 C00I(H00I), C00K(H00K)
2.c Idealised Me refined as rotating group:
 C00N(H00L,H00M,H00N), C00O(H00O,H00P,H00Q)
;
_olex2_submission_special_instructions 'No special instructions were received'
_stoe_detector_distance '60.0 mm'
_stoe_detector_pixelsize_x '0.172 mm'
_stoe_detector_pixelsize_y '0.172 mm'
_stoe_detector_size_x '8.4 cm'
_stoe_detector_size_y '10.6 cm'
_stoe_evaluation_integration_a 5.5
_stoe_evaluation_integration_b 0.0
_stoe_evaluation_integration_ems 0.020
_stoe_evaluation_lana_bis_l_even_max -
_stoe_evaluation_lana_bis_l_odd_max -
_stoe_evaluation_lana_bos_l_even_max 4
_stoe_evaluation_lana_bos_l_odd_max 1
_stoe_evaluation_lana_completeness 96.0
_stoe_evaluation_lana_dxs_max_order 3
_stoe_evaluation_lana_dys_max_order 3
_stoe_evaluation_lana_fs_max_order 3
_stoe_evaluation_lana_max_2theta_available 138.9
_stoe_evaluation_lana_max_2theta_desired 138.9
_stoe_evaluation_lana_mean_redundancy 2.3
_stoe_evaluation_lana_number_refls_after_or 6618
_stoe_evaluation_lana_number_refls_outliers 691
_stoe_evaluation_lana_number_refls_total 7309
_stoe_evaluation_lana_number_refls_unique 2935
_stoe_evaluation_lana_number_refls_written 6618
_stoe_evaluation_lana_or_c1 0.035
_stoe_evaluation_lana_or_c2 0
_stoe_evaluation_lana_or_c3 0
_stoe_evaluation_lana_or_c4 0.7
_stoe_evaluation_lana_point_group 2/m
_stoe_evaluation_lana_table
;
#----------------------------------------------------------------------------
2Theta          17.1   31.5   45.9   60.3   74.7   89.1  103.5  117.9  132.3
#----------------------------------------------------------------------------
<Resolution>    4.64   2.75   1.95   1.53   1.25   1.10   0.98   0.90   0.85
N(total)          62    278    470    575   1453   1328   1362   1174    607
<Redundancy>     1.9    2.3    2.1    1.8    3.1    2.5    2.3    2.1    1.6
Complet. [%%]    93.5   97.1   99.5   98.4   98.3   99.2   99.6   98.3   80.1
<I/sigma>      161.6  103.0   49.9   24.4   17.3   17.3   13.4   10.6   10.7
R(int)         0.013  0.018  0.015  0.029  0.019  0.018  0.024  0.030  0.036
#----------------------------------------------------------------------------
;
_stoe_measurement_identifier 1
_stoe_measurement_max_exposure_per_frame '0.5 s'
_stoe_measurement_mean_exposure_per_frame '0.4 s'
_stoe_measurement_min_exposure_per_frame '0.3 s'
_stoe_measurement_total_exposure_time '7 min'
_stoe_measurement_total_frame_number 966
_stoe_measurement_total_run_number 12
_stoe_measurement_tube_power '30.0 W'

loop_
_space_group_symop_operation_xyz
'x, y, z'
'-x, y+1/2, -z+1/2'
'-x, -y, -z'
'x, -y-1/2, z-1/2'

loop_
_atom_site_label
_atom_site_type_symbol
_atom_site_fract_x
_atom_site_fract_y
_atom_site_fract_z
_atom_site_U_iso_or_equiv
_atom_site_adp_type
_atom_site_occupancy
_atom_site_site_symmetry_order
_atom_site_calc_flag
_atom_site_refinement_flags_posn
_atom_site_refinement_flags_adp
_atom_site_refinement_flags_occupancy
_atom_site_disorder_assembly
_atom_site_disorder_group
O001 O 0.58847(7) 0.35203(6) 0.48120(8) 0.0221(2) Uani 1 1 d . . . . .
O002 O 0.44975(8) 0.23484(6) 0.45464(9) 0.0289(2) Uani 1 1 d . . . . .
N003 N 0.90207(9) 0.59042(8) 0.56014(9) 0.0239(2) Uani 1 1 d . . . . .
N004 N 0.13622(10) 0.73675(9) -0.18046(10) 0.0305(3) Uani 1 1 d . . . . .
C005 C 0.57781(10) 0.49802(9) 0.34743(10) 0.0196(2) Uani 1 1 d . . . . .
C006 C 0.63642(10) 0.44109(8) 0.44685(11) 0.0197(2) Uani 1 1 d . . . . .
C007 C 0.39838(10) 0.51962(9) 0.17780(11) 0.0203(3) Uani 1 1 d . . . . .
C008 C 0.35826(10) 0.61570(9) 0.20260(11) 0.0201(3) Uani 1 1 d . . . . .
H008 H 0.379937 0.644260 0.283020 0.024 Uiso 1 1 calc R U . . .
C009 C 0.46807(10) 0.46005(9) 0.27948(11) 0.0204(3) Uani 1 1 d . . . . .
C00A C 0.28740(10) 0.66923(9) 0.11095(11) 0.0208(3) Uani 1 1 d . . . . .
H00A H 0.258079 0.733624 0.128828 0.025 Uiso 1 1 calc R U . . .
C00B C 0.79723(10) 0.55965(9) 0.49150(11) 0.0208(3) Uani 1 1 d . . . . .
C00C C 0.74289(10) 0.46885(9) 0.51721(11) 0.0211(3) Uani 1 1 d . . . . .
H00C H 0.779341 0.426663 0.582842 0.025 Uiso 1 1 calc R U . . .
C00D C 0.63444(10) 0.58730(9) 0.32040(11) 0.0211(3) Uani 1 1 d . . . . .
H00D H 0.599109 0.627661 0.252402 0.025 Uiso 1 1 calc R U . . .
C00E C 0.42626(11) 0.37001(9) 0.31166(12) 0.0236(3) Uani 1 1 d . . . . .
H00E H 0.356507 0.343524 0.263275 0.028 Uiso 1 1 calc R U . . .
C00F C 0.48400(11) 0.31308(9) 0.41674(12) 0.0224(3) Uani 1 1 d . . . . .
C00G C 0.25880(10) 0.62848(9) -0.00839(11) 0.0215(3) Uani 1 1 d . . . . .
C00H C 0.29827(11) 0.53286(10) -0.03429(11) 0.0250(3) Uani 1 1 d . . . . .
H00H H 0.278168 0.505228 -0.115396 0.030 Uiso 1 1 calc R U . . .
C00I C 0.73964(10) 0.61780(9) 0.38973(11) 0.0222(3) Uani 1 1 d . . . . .
H00I H 0.774678 0.679121 0.369208 0.027 Uiso 1 1 calc R U . . .
C00J C 0.19041(11) 0.68782(10) -0.10477(11) 0.0237(3) Uani 1 1 d . . . . .
C00K C 0.36713(10) 0.47817(9) 0.05905(12) 0.0235(3) Uani 1 1 d . . . . .
H00K H 0.393125 0.412383 0.042252 0.028 Uiso 1 1 calc R U . . .
C00L C 0.96305(11) 0.52988(10) 0.66316(12) 0.0257(3) Uani 1 1 d . . . . .
H00B H 1.048627 0.545911 0.675002 0.031 Uiso 1 1 calc R U . . .
H00F H 0.953883 0.457795 0.640410 0.031 Uiso 1 1 calc R U . . .
C00M C 0.95059(11) 0.68983(10) 0.54033(12) 0.0275(3) Uani 1 1 d . . . . .
H00G H 0.947709 0.700281 0.449900 0.033 Uiso 1 1 calc R U . . .
H00J H 1.034803 0.691397 0.579815 0.033 Uiso 1 1 calc R U . . .
C00N C 0.91820(12) 0.54633(11) 0.78596(12) 0.0304(3) Uani 1 1 d . . . . .
H00L H 0.834029 0.528704 0.776041 0.046 Uiso 1 1 calc R U . . .
H00M H 0.928609 0.617190 0.810475 0.046 Uiso 1 1 calc R U . . .
H00N H 0.963108 0.503662 0.850345 0.046 Uiso 1 1 calc R U . . .
C00O C 0.88575(14) 0.77652(11) 0.59198(14) 0.0362(3) Uani 1 1 d . . . . .
H00O H 0.801166 0.772913 0.557972 0.054 Uiso 1 1 calc R U . . .
H00P H 0.917951 0.840743 0.568268 0.054 Uiso 1 1 calc R U . . .
H00Q H 0.896463 0.771587 0.682868 0.054 Uiso 1 1 calc R U . . .

loop_
_atom_site_aniso_label
_atom_site_aniso_U_11
_atom_site_aniso_U_22
_atom_site_aniso_U_33
_atom_site_aniso_U_23
_atom_site_aniso_U_13
_atom_site_aniso_U_12
O001 0.0252(4) 0.0172(4) 0.0241(4) 0.0012(3) 0.0047(3) -0.0007(3)
O002 0.0305(5) 0.0198(5) 0.0373(5) 0.0033(4) 0.0089(4) -0.0037(4)
N003 0.0211(5) 0.0262(5) 0.0236(5) 0.0010(4) 0.0018(4) -0.0021(4)
N004 0.0286(6) 0.0371(7) 0.0246(6) 0.0032(5) 0.0006(5) -0.0024(5)
C005 0.0207(6) 0.0182(6) 0.0204(6) -0.0017(4) 0.0048(5) 0.0015(5)
C006 0.0227(6) 0.0158(5) 0.0224(6) -0.0019(4) 0.0093(5) 0.0003(4)
C007 0.0165(5) 0.0205(6) 0.0245(6) -0.0010(5) 0.0051(5) -0.0025(4)
C008 0.0209(6) 0.0203(6) 0.0196(6) -0.0027(4) 0.0054(4) -0.0027(5)
C009 0.0212(6) 0.0185(6) 0.0227(6) -0.0033(4) 0.0075(5) 0.0020(4)
C00A 0.0201(6) 0.0197(6) 0.0237(6) -0.0012(4) 0.0067(5) -0.0015(5)
C00B 0.0197(6) 0.0223(6) 0.0214(6) -0.0028(5) 0.0056(5) 0.0008(5)
C00C 0.0231(6) 0.0210(6) 0.0192(6) 0.0006(4) 0.0040(5) 0.0042(5)
C00D 0.0231(6) 0.0195(6) 0.0209(6) 0.0011(4) 0.0048(5) 0.0011(5)
C00E 0.0211(6) 0.0212(6) 0.0283(6) -0.0029(5) 0.0036(5) -0.0013(5)
C00F 0.0225(6) 0.0182(6) 0.0280(6) -0.0030(5) 0.0087(5) -0.0003(5)
C00G 0.0181(6) 0.0252(6) 0.0216(6) 0.0005(5) 0.0046(5) -0.0029(5)
C00H 0.0243(6) 0.0293(7) 0.0215(6) -0.0054(5) 0.0041(5) -0.0028(5)
C00I 0.0237(6) 0.0204(6) 0.0233(6) 0.0004(5) 0.0060(5) -0.0024(5)
C00J 0.0212(6) 0.0285(7) 0.0219(6) -0.0033(5) 0.0049(5) -0.0048(5)
C00K 0.0228(6) 0.0209(6) 0.0271(6) -0.0053(5) 0.0048(5) -0.0001(5)
C00L 0.0201(6) 0.0285(7) 0.0274(6) 0.0006(5) 0.0007(5) 0.0019(5)
C00M 0.0233(6) 0.0296(7) 0.0286(6) 0.0005(5) 0.0009(5) -0.0060(5)
C00N 0.0292(7) 0.0344(7) 0.0271(7) 0.0029(5) 0.0031(5) -0.0021(5)
C00O 0.0407(8) 0.0282(7) 0.0371(8) -0.0028(6) -0.0012(6) -0.0032(6)

loop_
_atom_type_symbol
_atom_type_description
_atom_type_scat_dispersion_real
_atom_type_scat_dispersion_imag
_atom_type_scat_source
C C 0.0181 0.0091 'International Tables Vol C Tables 4.2.6.8 and 6.1.1.4'
H H 0.0000 0.0000 'International Tables Vol C Tables 4.2.6.8 and 6.1.1.4'
N N 0.0311 0.0180 'International Tables Vol C Tables 4.2.6.8 and 6.1.1.4'
O O 0.0492 0.0322 'International Tables Vol C Tables 4.2.6.8 and 6.1.1.4'

loop_
_geom_angle_atom_site_label_1
_geom_angle_atom_site_label_2
_geom_angle_atom_site_label_3
_geom_angle
_geom_angle_site_symmetry_1
_geom_angle_site_symmetry_3
_geom_angle_publ_flag
C006 O001 C00F 122.05(9) . . ?
C00B N003 C00L 121.48(10) . . ?
C00B N003 C00M 120.60(10) . . ?
C00M N003 C00L 117.65(10) . . ?
C006 C005 C009 118.50(11) . . ?
C006 C005 C00D 115.99(10) . . ?
C00D C005 C009 125.48(11) . . ?
O001 C006 C005 120.70(10) . . ?
O001 C006 C00C 115.59(10) . . ?
C00C C006 C005 123.70(11) . . ?
C008 C007 C009 119.74(10) . . ?
C008 C007 C00K 119.70(11) . . ?
C00K C007 C009 120.47(11) . . ?
C007 C008 H008 119.9 . . ?
C00A C008 C007 120.29(11) . . ?
C00A C008 H008 119.9 . . ?
C005 C009 C007 121.01(10) . . ?
C00E C009 C005 119.37(11) . . ?
C00E C009 C007 119.58(11) . . ?
C008 C00A H00A 120.1 . . ?
C008 C00A C00G 119.76(11) . . ?
C00G C00A H00A 120.1 . . ?
N003 C00B C00C 121.60(11) . . ?
N003 C00B C00I 121.22(11) . . ?
C00C C00B C00I 117.18(11) . . ?
C006 C00C C00B 119.84(11) . . ?
C006 C00C H00C 120.1 . . ?
C00B C00C H00C 120.1 . . ?
C005 C00D H00D 119.1 . . ?
C00I C00D C005 121.74(11) . . ?
C00I C00D H00D 119.1 . . ?
C009 C00E H00E 118.9 . . ?
C009 C00E C00F 122.20(11) . . ?
C00F C00E H00E 118.9 . . ?
O001 C00F C00E 117.04(10) . . ?
O002 C00F O001 116.71(11) . . ?
O002 C00F C00E 126.24(11) . . ?
C00A C00G C00J 119.01(11) . . ?
C00H C00G C00A 120.46(11) . . ?
C00H C00G C00J 120.51(11) . . ?
C00G C00H H00H 120.2 . . ?
C00K C00H C00G 119.58(11) . . ?
C00K C00H H00H 120.2 . . ?
C00B C00I H00I 119.2 . . ?
C00D C00I C00B 121.51(11) . . ?
C00D C00I H00I 119.2 . . ?
N004 C00J C00G 178.76(14) . . ?
C007 C00K H00K 119.9 . . ?
C00H C00K C007 120.16(11) . . ?
C00H C00K H00K 119.9 . . ?
N003 C00L H00B 108.7 . . ?
N003 C00L H00F 108.7 . . ?
N003 C00L C00N 114.09(10) . . ?
H00B C00L H00F 107.6 . . ?
C00N C00L H00B 108.7 . . ?
C00N C00L H00F 108.7 . . ?
N003 C00M H00G 108.7 . . ?
N003 C00M H00J 108.7 . . ?
N003 C00M C00O 114.07(11) . . ?
H00G C00M H00J 107.6 . . ?
C00O C00M H00G 108.7 . . ?
C00O C00M H00J 108.7 . . ?
C00L C00N H00L 109.5 . . ?
C00L C00N H00M 109.5 . . ?
C00L C00N H00N 109.5 . . ?
H00L C00N H00M 109.5 . . ?
H00L C00N H00N 109.5 . . ?
H00M C00N H00N 109.5 . . ?
C00M C00O H00O 109.5 . . ?
C00M C00O H00P 109.5 . . ?
C00M C00O H00Q 109.5 . . ?
H00O C00O H00P 109.5 . . ?
H00O C00O H00Q 109.5 . . ?
H00P C00O H00Q 109.5 . . ?

loop_
_geom_bond_atom_site_label_1
_geom_bond_atom_site_label_2
_geom_bond_distance
_geom_bond_site_symmetry_2
_geom_bond_publ_flag
O001 C006 1.3804(14) . ?
O001 C00F 1.3850(15) . ?
O002 C00F 1.2065(15) . ?
N003 C00B 1.3694(16) . ?
N003 C00L 1.4626(16) . ?
N003 C00M 1.4614(16) . ?
N004 C00J 1.1495(17) . ?
C005 C006 1.3997(16) . ?
C005 C009 1.4418(17) . ?
C005 C00D 1.4048(16) . ?
C006 C00C 1.3806(17) . ?
C007 C008 1.3969(16) . ?
C007 C009 1.4842(16) . ?
C007 C00K 1.3981(17) . ?
C008 H008 0.9500 . ?
C008 C00A 1.3776(17) . ?
C009 C00E 1.3547(17) . ?
C00A H00A 0.9500 . ?
C00A C00G 1.3973(17) . ?
C00B C00C 1.4053(16) . ?
C00B C00I 1.4224(17) . ?
C00C H00C 0.9500 . ?
C00D H00D 0.9500 . ?
C00D C00I 1.3747(17) . ?
C00E H00E 0.9500 . ?
C00E C00F 1.4401(17) . ?
C00G C00H 1.3915(17) . ?
C00G C00J 1.4387(17) . ?
C00H H00H 0.9500 . ?
C00H C00K 1.3867(18) . ?
C00I H00I 0.9500 . ?
C00K H00K 0.9500 . ?
C00L H00B 0.9900 . ?
C00L H00F 0.9900 . ?
C00L C00N 1.5240(18) . ?
C00M H00G 0.9900 . ?
C00M H00J 0.9900 . ?
C00M C00O 1.5254(19) . ?
C00N H00L 0.9800 . ?
C00N H00M 0.9800 . ?
C00N H00N 0.9800 . ?
C00O H00O 0.9800 . ?
C00O H00P 0.9800 . ?
C00O H00Q 0.9800 . ?

loop_
_geom_torsion_atom_site_label_1
_geom_torsion_atom_site_label_2
_geom_torsion_atom_site_label_3
_geom_torsion_atom_site_label_4
_geom_torsion
_geom_torsion_site_symmetry_1
_geom_torsion_site_symmetry_2
_geom_torsion_site_symmetry_3
_geom_torsion_site_symmetry_4
_geom_torsion_publ_flag
O001 C006 C00C C00B -178.36(10) . . . . ?
N003 C00B C00C C006 179.17(11) . . . . ?
N003 C00B C00I C00D 179.95(11) . . . . ?
C005 C006 C00C C00B 1.03(17) . . . . ?
C005 C009 C00E C00F 3.84(17) . . . . ?
C005 C00D C00I C00B 0.83(18) . . . . ?
C006 O001 C00F O002 -179.91(10) . . . . ?
C006 O001 C00F C00E -0.34(16) . . . . ?
C006 C005 C009 C007 176.52(10) . . . . ?
C006 C005 C009 C00E -1.42(16) . . . . ?
C006 C005 C00D C00I -1.56(17) . . . . ?
C007 C008 C00A C00G -2.09(17) . . . . ?
C007 C009 C00E C00F -174.13(10) . . . . ?
C008 C007 C009 C005 -58.58(15) . . . . ?
C008 C007 C009 C00E 119.36(12) . . . . ?
C008 C007 C00K C00H 1.08(17) . . . . ?
C008 C00A C00G C00H 2.06(17) . . . . ?
C008 C00A C00G C00J -176.45(10) . . . . ?
C009 C005 C006 O001 -1.80(16) . . . . ?
C009 C005 C006 C00C 178.83(11) . . . . ?
C009 C005 C00D C00I -179.61(11) . . . . ?
C009 C007 C008 C00A -176.00(10) . . . . ?
C009 C007 C00K C00H 177.59(10) . . . . ?
C009 C00E C00F O001 -2.99(17) . . . . ?
C009 C00E C00F O002 176.53(12) . . . . ?
C00A C00G C00H C00K -0.45(17) . . . . ?
C00B N003 C00L C00N -84.05(14) . . . . ?
C00B N003 C00M C00O 74.00(15) . . . . ?
C00C C00B C00I C00D 0.87(17) . . . . ?
C00D C005 C006 O001 -179.99(10) . . . . ?
C00D C005 C006 C00C 0.64(17) . . . . ?
C00D C005 C009 C007 -5.48(17) . . . . ?
C00D C005 C009 C00E 176.58(11) . . . . ?
C00F O001 C006 C005 2.68(16) . . . . ?
C00F O001 C006 C00C -177.91(10) . . . . ?
C00G C00H C00K C007 -1.12(18) . . . . ?
C00I C00B C00C C006 -1.76(16) . . . . ?
C00J C00G C00H C00K 178.03(11) . . . . ?
C00K C007 C008 C00A 0.54(17) . . . . ?
C00K C007 C009 C005 124.91(12) . . . . ?
C00K C007 C009 C00E -57.15(15) . . . . ?
C00L N003 C00B C00C 0.40(17) . . . . ?
C00L N003 C00B C00I -178.63(11) . . . . ?
C00L N003 C00M C00O -100.15(13) . . . . ?
C00M N003 C00B C00C -173.53(11) . . . . ?
C00M N003 C00B C00I 7.44(17) . . . . ?
C00M N003 C00L C00N 90.05(13) . . . . ?
